data_4088218
loop_
_publ_author_name
'Kinzhalov, Mikhail A.'
'Timofeeva, Svetlana A.'
'Luzyanin, Konstantin V.'
'Boyarskiy, Vadim P.'
'Yakimanskiy, Anton A.'
'Haukka, Matti'
'Kukushkin, Vadim Yu.'

_publ_section_title
;
 Palladium(II)-Mediated Addition of Benzenediamines to Isocyanides:
 Generation of Three Types of Diaminocarbene Ligands Depending on the
 Isomeric Structure of the Nucleophile
;
_journal_issue 2
_journal_name_full Organometallics
_journal_page_first 218
_journal_paper_doi 10.1021/acs.organomet.5b00936
_journal_volume 35
_journal_year 2016
_chemical_formula_moiety 'C38 H32 Cl8 N6 Pd2, 2(C H Cl3)'
_chemical_formula_sum 'C40 H34 Cl14 N6 Pd2'
_chemical_formula_weight 1307.83
_space_group_IT_number 2
_space_group_name_Hall '-P 1'
_space_group_name_H-M_alt 'P -1'
_symmetry_cell_setting triclinic
_symmetry_space_group_name_Hall '-P 1'
_symmetry_space_group_name_H-M 'P -1'
_atom_sites_solution_hydrogens geom
_atom_sites_solution_primary direct
_atom_sites_solution_secondary difmap
_audit_creation_method SHELXL-97
_cell_angle_alpha 71.254(2)
_cell_angle_beta 74.800(2)
_cell_angle_gamma 88.602(2)
_cell_formula_units_Z 1
_cell_length_a 10.3614(4)
_cell_length_b 11.4558(4)
_cell_length_c 12.0112(4)
_cell_measurement_reflns_used 4334
_cell_measurement_temperature 100(2)
_cell_measurement_theta_max 27.78
_cell_measurement_theta_min 2.68
_cell_volume 1300.05(8)
_computing_cell_refinement 'SAINT (Bruker AXS, 2009)'
_computing_data_collection 'APEX2 (Bruker AXS, 2010)'
_computing_data_reduction 'SAINT (Bruker AXS, 2009)'
_computing_molecular_graphics 'CrystaMaker (CrystalMaker Software ltd., 2011)'
_computing_publication_material 'SHELXL-97 (Sheldrick, 2008)'
_computing_structure_refinement 'SHELXL-97 (Sheldrick, 2008)'
_computing_structure_solution 'SHELXS-97 (Sheldrick, 2008)'
_diffrn_ambient_temperature 100(2)
_diffrn_detector_area_resol_mean 16
_diffrn_measured_fraction_theta_full 0.968
_diffrn_measured_fraction_theta_max 0.968
_diffrn_measurement_device '62mm x 62mm CCD camera on \k-goniostat'
_diffrn_measurement_device_type 'Bruker KAPPA APEX II DUO CCD'
_diffrn_measurement_method '\f scans and \w scans with \k offset'
_diffrn_radiation_monochromator 'curved graphite crystal'
_diffrn_radiation_source 'fine-focus sealed tube'
_diffrn_radiation_type MoK\a
_diffrn_radiation_wavelength 0.71073
_diffrn_reflns_av_R_equivalents 0.0593
_diffrn_reflns_av_sigmaI/netI 0.0854
_diffrn_reflns_limit_h_max 13
_diffrn_reflns_limit_h_min -13
_diffrn_reflns_limit_k_max 14
_diffrn_reflns_limit_k_min -14
_diffrn_reflns_limit_l_max 15
_diffrn_reflns_limit_l_min -15
_diffrn_reflns_number 18590
_diffrn_reflns_theta_full 27.50
_diffrn_reflns_theta_max 27.50
_diffrn_reflns_theta_min 1.86
_exptl_absorpt_coefficient_mu 1.447
_exptl_absorpt_correction_T_max 0.9080
_exptl_absorpt_correction_T_min 0.7910
_exptl_absorpt_correction_type multi-scan
_exptl_absorpt_process_details 'SADABS (Sheldrick, 2008)'
_exptl_crystal_colour colourless
_exptl_crystal_density_diffrn 1.670
_exptl_crystal_density_method 'not measured'
_exptl_crystal_description needle
_exptl_crystal_F_000 646
_exptl_crystal_size_max 0.17
_exptl_crystal_size_mid 0.09
_exptl_crystal_size_min 0.07
_refine_diff_density_max 1.317
_refine_diff_density_min -1.170
_refine_diff_density_rms 0.156
_refine_ls_extinction_method none
_refine_ls_goodness_of_fit_ref 1.025
_refine_ls_hydrogen_treatment mixed
_refine_ls_matrix_type full
_refine_ls_number_parameters 290
_refine_ls_number_reflns 5783
_refine_ls_number_restraints 6
_refine_ls_restrained_S_all 1.026
_refine_ls_R_factor_all 0.0939
_refine_ls_R_factor_gt 0.0464
_refine_ls_shift/su_max 0.000
_refine_ls_shift/su_mean 0.000
_refine_ls_structure_factor_coef Fsqd
_refine_ls_weighting_details 'calc w=1/[\s^2^(Fo^2^)+(0.0408P)^2^+3.3517P] where P=(Fo^2^+2Fc^2^)/3'
_refine_ls_weighting_scheme calc
_refine_ls_wR_factor_gt 0.0935
_refine_ls_wR_factor_ref 0.1102
_reflns_number_gt 3910
_reflns_number_total 5783
_reflns_threshold_expression >2sigma(I)
_cod_data_source_file om5b00936_si_003.cif
_cod_data_source_block km148c
_cod_database_code 4088218

loop_
_symmetry_equiv_pos_as_xyz
'x, y, z'
'-x, -y, -z'

loop_
_atom_site_label
_atom_site_type_symbol
_atom_site_fract_x
_atom_site_fract_y
_atom_site_fract_z
_atom_site_U_iso_or_equiv
_atom_site_adp_type
_atom_site_occupancy
_atom_site_symmetry_multiplicity
_atom_site_calc_flag
_atom_site_refinement_flags
Pd1 Pd 0.50244(4) 0.65593(3) 0.01655(4) 0.01325(11) Uani 1 1 d .
Cl1 Cl 0.27565(12) 0.58520(10) 0.12301(11) 0.0163(3) Uani 1 1 d .
Cl2 Cl 0.46960(13) 0.68018(11) -0.17256(11) 0.0195(3) Uani 1 1 d .
Cl3 Cl 0.94450(17) 0.63401(16) 0.06499(15) 0.0441(4) Uani 1 1 d .
Cl4 Cl 0.50197(16) 0.82299(13) 0.35588(14) 0.0342(4) Uani 1 1 d .
Cl5 Cl 0.97954(16) 1.07570(13) -0.14187(15) 0.0366(4) Uani 1 1 d .
Cl6 Cl 0.81309(19) 1.14312(16) -0.30723(18) 0.0534(5) Uani 1 1 d .
Cl7 Cl 1.03738(16) 1.30573(14) -0.34420(14) 0.0383(4) Uani 1 1 d .
N1 N 0.7839(4) 0.6797(4) -0.1135(4) 0.0156(9) Uani 1 1 d .
H1 H 0.764(6) 0.602(5) -0.106(5) 0.026(16) Uiso 1 1 d .
N2 N 0.7030(4) 0.8547(4) -0.0783(4) 0.0176(9) Uani 1 1 d .
H2 H 0.783(6) 0.889(5) -0.103(5) 0.019(15) Uiso 1 1 d .
N3 N 0.5864(4) 0.6239(4) 0.2529(4) 0.0185(9) Uani 1 1 d .
C1 C 0.6830(5) 0.7378(4) -0.0693(5) 0.0157(11) Uani 1 1 d .
C1A C 0.6141(5) 0.9869(4) 0.0426(5) 0.0183(11) Uani 1 1 d .
H1A H 0.6923 0.9782 0.0712 0.022 Uiso 1 1 calc R
C2 C 0.9193(5) 0.7343(4) -0.1642(5) 0.0180(11) Uani 1 1 d .
C3 C 1.0029(5) 0.7176(5) -0.0883(5) 0.0209(12) Uani 1 1 d .
C4 C 1.1336(5) 0.7686(5) -0.1326(5) 0.0239(12) Uani 1 1 d .
H4 H 1.1913 0.7554 -0.0805 0.029 Uiso 1 1 calc R
C5 C 1.1782(5) 0.8396(5) -0.2551(5) 0.0260(13) Uani 1 1 d .
H5 H 1.2675 0.8754 -0.2873 0.031 Uiso 1 1 calc R
C6 C 1.0942(6) 0.8586(5) -0.3303(5) 0.0256(13) Uani 1 1 d .
H6 H 1.1262 0.9088 -0.4133 0.031 Uiso 1 1 calc R
C7 C 0.9633(5) 0.8060(5) -0.2876(5) 0.0179(11) Uani 1 1 d .
C8 C 0.8656(4) 0.8282(4) -0.3756(4) 0.0086(9) Uani 1 1 d U
H8A H 0.9119 0.8840 -0.4569 0.013 Uiso 1 1 calc R
H8B H 0.7848 0.8652 -0.3418 0.013 Uiso 1 1 calc R
H8C H 0.8404 0.7491 -0.3817 0.013 Uiso 1 1 calc R
C9 C 0.9115(6) 1.2001(5) -0.2355(5) 0.0264(13) Uani 1 1 d .
H9 H 0.8531 1.2434 -0.1828 0.032 Uiso 1 1 calc R
C10 C 0.5997(5) 0.9293(4) -0.0389(5) 0.0164(11) Uani 1 1 d .
C11 C 0.4867(5) 0.9425(4) -0.0821(5) 0.0181(11) Uani 1 1 d .
H11 H 0.4785 0.9031 -0.1387 0.022 Uiso 1 1 calc R
C12 C 0.5501(5) 0.6350(4) 0.1668(5) 0.0168(11) Uani 1 1 d .
C13 C 0.6207(5) 0.6092(5) 0.3604(4) 0.0165(11) Uani 1 1 d .
C14 C 0.5836(5) 0.6960(5) 0.4207(5) 0.0195(11) Uani 1 1 d .
C15 C 0.6108(5) 0.6811(5) 0.5296(5) 0.0234(12) Uani 1 1 d .
H15 H 0.5856 0.7403 0.5700 0.028 Uiso 1 1 calc R
C16 C 0.6751(5) 0.5791(5) 0.5799(5) 0.0227(12) Uani 1 1 d .
H16 H 0.6929 0.5676 0.6563 0.027 Uiso 1 1 calc R
C17 C 0.7138(5) 0.4939(5) 0.5212(5) 0.0212(12) Uani 1 1 d .
H17 H 0.7590 0.4248 0.5574 0.025 Uiso 1 1 calc R
C18 C 0.6885(5) 0.5063(4) 0.4101(5) 0.0186(11) Uani 1 1 d .
C19 C 0.7357(5) 0.4139(4) 0.3427(5) 0.0181(11) Uani 1 1 d .
H19A H 0.6785 0.4144 0.2892 0.027 Uiso 1 1 calc R
H19B H 0.7302 0.3310 0.4021 0.027 Uiso 1 1 calc R
H19C H 0.8287 0.4370 0.2935 0.027 Uiso 1 1 calc R

loop_
_atom_site_aniso_label
_atom_site_aniso_U_11
_atom_site_aniso_U_22
_atom_site_aniso_U_33
_atom_site_aniso_U_23
_atom_site_aniso_U_13
_atom_site_aniso_U_12
Pd1 0.0143(2) 0.01323(18) 0.0146(2) -0.00576(14) -0.00670(16) 0.00397(14)
Cl1 0.0153(6) 0.0153(6) 0.0196(6) -0.0062(5) -0.0065(5) 0.0021(5)
Cl2 0.0217(7) 0.0244(6) 0.0173(6) -0.0102(5) -0.0095(6) 0.0068(5)
Cl3 0.0322(9) 0.0576(11) 0.0352(9) -0.0029(8) -0.0121(8) 0.0007(8)
Cl4 0.0408(9) 0.0343(8) 0.0305(8) -0.0113(7) -0.0146(7) 0.0166(7)
Cl5 0.0353(9) 0.0296(8) 0.0448(10) -0.0062(7) -0.0184(8) 0.0059(6)
Cl6 0.0511(11) 0.0471(10) 0.0541(12) 0.0113(8) -0.0332(9) -0.0223(8)
Cl7 0.0351(9) 0.0394(9) 0.0321(9) -0.0049(7) -0.0020(7) -0.0147(7)
N1 0.015(2) 0.011(2) 0.022(2) -0.0076(18) -0.0055(19) 0.0033(17)
N2 0.013(2) 0.014(2) 0.027(3) -0.0105(18) -0.002(2) 0.0024(17)
N3 0.018(2) 0.022(2) 0.016(2) -0.0051(18) -0.006(2) -0.0007(18)
C1 0.018(3) 0.016(2) 0.016(3) -0.005(2) -0.009(2) 0.006(2)
C1A 0.014(3) 0.018(2) 0.023(3) -0.006(2) -0.004(2) 0.002(2)
C2 0.019(3) 0.014(2) 0.021(3) -0.008(2) -0.004(2) 0.009(2)
C3 0.017(3) 0.023(3) 0.018(3) -0.004(2) -0.001(2) 0.009(2)
C4 0.018(3) 0.027(3) 0.027(3) -0.009(2) -0.008(2) 0.008(2)
C5 0.015(3) 0.022(3) 0.036(3) -0.009(2) 0.000(3) -0.001(2)
C6 0.025(3) 0.024(3) 0.021(3) -0.006(2) 0.003(3) 0.003(2)
C7 0.016(3) 0.021(3) 0.019(3) -0.009(2) -0.006(2) 0.004(2)
C8 0.0098(12) 0.0092(12) 0.0075(12) -0.0041(9) -0.0013(9) -0.0025(9)
C9 0.025(3) 0.024(3) 0.026(3) -0.007(2) -0.003(3) 0.003(2)
C10 0.017(3) 0.009(2) 0.019(3) -0.002(2) 0.000(2) 0.0020(18)
C11 0.024(3) 0.014(2) 0.019(3) -0.007(2) -0.006(2) 0.003(2)
C12 0.011(3) 0.013(2) 0.022(3) -0.004(2) 0.000(2) -0.0018(19)
C13 0.013(3) 0.026(3) 0.010(2) -0.003(2) -0.007(2) -0.002(2)
C14 0.019(3) 0.021(3) 0.016(3) -0.003(2) -0.005(2) -0.001(2)
C15 0.026(3) 0.024(3) 0.021(3) -0.009(2) -0.004(2) -0.002(2)
C16 0.026(3) 0.027(3) 0.014(3) -0.001(2) -0.010(2) -0.008(2)
C17 0.023(3) 0.019(3) 0.019(3) 0.001(2) -0.011(2) -0.002(2)
C18 0.016(3) 0.016(2) 0.019(3) -0.001(2) -0.003(2) -0.002(2)
C19 0.017(3) 0.015(2) 0.022(3) -0.004(2) -0.008(2) -0.001(2)

loop_
_atom_type_symbol
_atom_type_description
_atom_type_scat_dispersion_real
_atom_type_scat_dispersion_imag
_atom_type_scat_source
C C 0.0033 0.0016 'International Tables Vol C Tables 4.2.6.8 and 6.1.1.4'
H H 0.0000 0.0000 'International Tables Vol C Tables 4.2.6.8 and 6.1.1.4'
N N 0.0061 0.0033 'International Tables Vol C Tables 4.2.6.8 and 6.1.1.4'
Cl Cl 0.1484 0.1585 'International Tables Vol C Tables 4.2.6.8 and 6.1.1.4'
Pd Pd -0.9988 1.0072 'International Tables Vol C Tables 4.2.6.8 and 6.1.1.4'

loop_
_geom_angle_atom_site_label_1
_geom_angle_atom_site_label_2
_geom_angle_atom_site_label_3
_geom_angle
_geom_angle_site_symmetry_1
_geom_angle_site_symmetry_3
C12 Pd1 C1 86.8(2) . .
C12 Pd1 Cl2 173.88(15) . .
C1 Pd1 Cl2 87.84(15) . .
C12 Pd1 Cl1 92.10(14) . .
C1 Pd1 Cl1 171.75(14) . .
Cl2 Pd1 Cl1 93.62(5) . .
C1 N1 C2 122.9(4) . .
C1 N1 H1 115(4) . .
C2 N1 H1 122(4) . .
C1 N2 C10 124.3(4) . .
C1 N2 H2 120(3) . .
C10 N2 H2 115(3) . .
C12 N3 C13 176.1(5) . .
N1 C1 N2 119.3(5) . .
N1 C1 Pd1 122.5(4) . .
N2 C1 Pd1 118.2(4) . .
C10 C1A C11 119.2(5) . 2_675
C10 C1A H1A 120.4 . .
C11 C1A H1A 120.4 2_675 .
C3 C2 C7 120.9(5) . .
C3 C2 N1 118.9(4) . .
C7 C2 N1 120.1(5) . .
C2 C3 C4 121.1(5) . .
C2 C3 Cl3 120.2(4) . .
C4 C3 Cl3 118.7(4) . .
C3 C4 C5 118.3(5) . .
C3 C4 H4 120.8 . .
C5 C4 H4 120.8 . .
C6 C5 C4 120.6(5) . .
C6 C5 H5 119.7 . .
C4 C5 H5 119.7 . .
C5 C6 C7 121.7(5) . .
C5 C6 H6 119.2 . .
C7 C6 H6 119.2 . .
C6 C7 C2 117.3(5) . .
C6 C7 C8 121.5(5) . .
C2 C7 C8 121.1(4) . .
C7 C8 H8A 109.5 . .
C7 C8 H8B 109.5 . .
H8A C8 H8B 109.5 . .
C7 C8 H8C 109.5 . .
H8A C8 H8C 109.5 . .
H8B C8 H8C 109.5 . .
Cl7 C9 Cl6 110.2(3) . .
Cl7 C9 Cl5 111.3(3) . .
Cl6 C9 Cl5 109.5(3) . .
Cl7 C9 H9 108.6 . .
Cl6 C9 H9 108.6 . .
Cl5 C9 H9 108.6 . .
C1A C10 C11 120.9(4) . .
C1A C10 N2 119.2(5) . .
C11 C10 N2 119.9(5) . .
C1A C11 C10 119.9(5) 2_675 .
C1A C11 H11 120.0 2_675 .
C10 C11 H11 120.0 . .
N3 C12 Pd1 176.0(4) . .
N3 C13 C14 119.4(5) . .
N3 C13 C18 120.2(5) . .
C14 C13 C18 120.4(5) . .
C15 C14 C13 120.7(5) . .
C15 C14 Cl4 120.1(4) . .
C13 C14 Cl4 119.2(4) . .
C14 C15 C16 119.2(5) . .
C14 C15 H15 120.4 . .
C16 C15 H15 120.4 . .
C17 C16 C15 120.8(5) . .
C17 C16 H16 119.6 . .
C15 C16 H16 119.6 . .
C16 C17 C18 121.5(5) . .
C16 C17 H17 119.2 . .
C18 C17 H17 119.2 . .
C17 C18 C13 117.3(5) . .
C17 C18 C19 121.5(4) . .
C13 C18 C19 121.1(5) . .
C18 C19 H19A 109.5 . .
C18 C19 H19B 109.5 . .
H19A C19 H19B 109.5 . .
C18 C19 H19C 109.5 . .
H19A C19 H19C 109.5 . .
H19B C19 H19C 109.5 . .

loop_
_geom_bond_atom_site_label_1
_geom_bond_atom_site_label_2
_geom_bond_distance
_geom_bond_site_symmetry_2
_geom_bond_publ_flag
Pd1 C12 1.935(6) . yes
Pd1 C1 1.974(5) . yes
Pd1 Cl2 2.3125(13) . yes
Pd1 Cl1 2.3802(13) . yes
Cl3 C3 1.728(5) . yes
Cl4 C14 1.731(5) . yes
Cl5 C9 1.769(6) . yes
Cl6 C9 1.750(6) . ?
Cl7 C9 1.743(6) . ?
N1 C1 1.312(6) . ?
N1 C2 1.443(7) . ?
N1 H1 0.89(6) . ?
N2 C1 1.326(6) . ?
N2 C10 1.432(6) . ?
N2 H2 0.86(6) . ?
N3 C12 1.159(7) . ?
N3 C13 1.385(7) . ?
C1A C10 1.383(7) . ?
C1A C11 1.384(7) 2_675 ?
C1A H1A 0.9500 . ?
C2 C3 1.382(7) . ?
C2 C7 1.401(7) . ?
C3 C4 1.386(8) . ?
C4 C5 1.391(8) . ?
C4 H4 0.9500 . ?
C5 C6 1.378(8) . ?
C5 H5 0.9500 . ?
C6 C7 1.393(7) . ?
C6 H6 0.9500 . ?
C7 C8 1.607(7) . ?
C8 H8A 0.9800 . ?
C8 H8B 0.9800 . ?
C8 H8C 0.9800 . ?
C9 H9 1.0000 . ?
C10 C11 1.387(7) . ?
C11 C1A 1.384(7) 2_675 ?
C11 H11 0.9500 . ?
C13 C14 1.399(7) . ?
C13 C18 1.402(7) . ?
C14 C15 1.366(8) . ?
C15 C16 1.376(7) . ?
C15 H15 0.9500 . ?
C16 C17 1.374(8) . ?
C16 H16 0.9500 . ?
C17 C18 1.389(7) . ?
C17 H17 0.9500 . ?
C18 C19 1.528(7) . ?
C19 H19A 0.9800 . ?
C19 H19B 0.9800 . ?
C19 H19C 0.9800 . ?

loop_
_geom_hbond_atom_site_label_D
_geom_hbond_atom_site_label_H
_geom_hbond_atom_site_label_A
_geom_hbond_distance_DH
_geom_hbond_distance_HA
_geom_hbond_distance_DA
_geom_hbond_angle_DHA
_geom_hbond_site_symmetry_A
_geom_hbond_publ_flag
N1 H1 Cl1 0.89(6) 2.28(6) 3.155(4) 170(5) 2_665 yes
N2 H2 Cl5 0.86(6) 2.83(6) 3.628(5) 154(4) . yes
